data_4062785
_journal_name_full Organometallics
_journal_paper_doi 10.1021/om049646g
_journal_year 2004
_chemical_formula_sum 'C42 H39 Cl O P2 Ru'
_chemical_formula_weight 758.19
_space_group_IT_number 2
_symmetry_cell_setting triclinic
_symmetry_space_group_name_Hall '-P 1'
_symmetry_space_group_name_H-M 'P -1'
_cell_angle_alpha 87.811(2)
_cell_angle_beta 82.016(2)
_cell_angle_gamma 67.2980(10)
_cell_formula_units_Z 2
_cell_length_a 9.9594(10)
_cell_length_b 10.1567(10)
_cell_length_c 18.8676(18)
_cell_measurement_temperature 100(2)
_cell_volume 1743.4(3)
_diffrn_ambient_temperature 100(2)
_exptl_crystal_density_diffrn 1.444
_cod_depositor_comments
;
The following automatic conversions were performed:
'_symmetry_cell_setting' value 'Triclinic' changed to 'triclinic'
according to '/home/saulius/struct/CIF-dictionaries/cif_core.dic'
dictionary named 'cif_core.dic' version 2.4.1 from 2010-06-29.

Automatic conversion script
Id: cif_fix_enum 1527 2010-12-29 10:47:43Z saulius 
;
_cod_database_code 4062785

loop_
_symmetry_equiv_pos_as_xyz
'x, y, z'
'-x, -y, -z'

loop_
_atom_site_label
_atom_site_type_symbol
_atom_site_fract_x
_atom_site_fract_y
_atom_site_fract_z
_atom_site_U_iso_or_equiv
_atom_site_adp_type
_atom_site_occupancy
_atom_site_symmetry_multiplicity
_atom_site_calc_flag
_atom_site_refinement_flags
_atom_site_disorder_assembly
_atom_site_disorder_group
Ru1 Ru 0.15611(3) 0.38292(3) 0.249648(16) 0.02380(12) Uani 1 1 d . . .
Cl1 Cl -0.05510(10) 0.43255(11) 0.18217(5) 0.0312(2) Uani 1 1 d . . .
P1 P 0.31745(10) 0.21514(10) 0.15907(5) 0.0226(2) Uani 1 1 d . . .
P2 P 0.03421(10) 0.26076(10) 0.32872(5) 0.0225(2) Uani 1 1 d . . .
O1 O 0.3985(3) 0.3100(3) 0.33402(16) 0.0405(7) Uani 1 1 d . . .
C1 C 0.1863(6) 0.5582(6) 0.1785(3) 0.0543(13) Uani 1 1 d . . .
H1A H 0.2550 0.6152 0.1543 0.065 Uiso 1 1 d R . .
H1B H 0.0950 0.6029 0.1594 0.065 Uiso 1 1 d R . .
C2 C 0.1536(8) 0.6048(5) 0.2501(3) 0.0661(19) Uani 1 1 d . . .
C3 C 0.0253(6) 0.6080(6) 0.2920(3) 0.0600(15) Uani 1 1 d . . .
H3A H -0.0594 0.6537 0.2644 0.072 Uiso 1 1 calc R . .
C4 C -0.0213(7) 0.6605(7) 0.3685(3) 0.0657(16) Uani 1 1 d . . .
H4A H -0.0772 0.7639 0.3696 0.099 Uiso 1 1 calc R . .
H4B H 0.0659 0.6389 0.3924 0.099 Uiso 1 1 calc R . .
H4C H -0.0829 0.6130 0.3933 0.099 Uiso 1 1 calc R . .
C5 C 0.2697(8) 0.6394(7) 0.2826(3) 0.079(2) Uani 1 1 d . . .
H5A H 0.2492 0.7416 0.2780 0.118 Uiso 1 1 calc R . .
H5B H 0.3674 0.5843 0.2571 0.118 Uiso 1 1 calc R . .
H5C H 0.2666 0.6144 0.3333 0.118 Uiso 1 1 calc R . .
C10 C 0.3088(5) 0.3384(5) 0.3007(2) 0.0368(10) Uani 1 1 d . . .
C11 C 0.4715(4) 0.2630(4) 0.1178(2) 0.0280(8) Uani 1 1 d . . .
C12 C 0.5685(5) 0.2695(6) 0.1624(3) 0.0490(12) Uani 1 1 d . . .
H12A H 0.5540 0.2487 0.2117 0.059 Uiso 1 1 calc R . .
C13 C 0.6855(5) 0.3060(6) 0.1361(3) 0.0543(14) Uani 1 1 d . . .
H13A H 0.7509 0.3098 0.1674 0.065 Uiso 1 1 calc R . .
C14 C 0.7082(5) 0.3370(5) 0.0646(3) 0.0536(14) Uani 1 1 d . . .
H14A H 0.7866 0.3657 0.0468 0.064 Uiso 1 1 calc R . .
C15 C 0.6160(5) 0.3257(6) 0.0197(3) 0.0525(13) Uani 1 1 d . . .
H15A H 0.6321 0.3448 -0.0298 0.063 Uiso 1 1 calc R . .
C16 C 0.4985(5) 0.2866(5) 0.0457(2) 0.0385(10) Uani 1 1 d . . .
H16A H 0.4373 0.2762 0.0138 0.046 Uiso 1 1 calc R . .
C21 C 0.4238(4) 0.0322(4) 0.1843(2) 0.0245(8) Uani 1 1 d . . .
C22 C 0.5227(4) -0.0681(4) 0.1343(2) 0.0300(9) Uani 1 1 d . . .
H22A H 0.5349 -0.0426 0.0856 0.036 Uiso 1 1 calc R . .
C23 C 0.6036(4) -0.2053(4) 0.1554(2) 0.0331(9) Uani 1 1 d . . .
H23A H 0.6658 -0.2751 0.1206 0.040 Uiso 1 1 calc R . .
C24 C 0.5938(5) -0.2405(5) 0.2269(2) 0.0364(10) Uani 1 1 d . . .
H24A H 0.6499 -0.3342 0.2412 0.044 Uiso 1 1 calc R . .
C25 C 0.5023(5) -0.1392(5) 0.2775(2) 0.0368(10) Uani 1 1 d . . .
H25A H 0.4986 -0.1618 0.3269 0.044 Uiso 1 1 calc R . .
C26 C 0.4154(4) -0.0040(4) 0.2560(2) 0.0297(9) Uani 1 1 d . . .
H26A H 0.3497 0.0642 0.2907 0.036 Uiso 1 1 calc R . .
C31 C 0.2346(4) 0.1948(4) 0.0814(2) 0.0258(8) Uani 1 1 d . . .
C32 C 0.1698(4) 0.3166(4) 0.0417(2) 0.0288(9) Uani 1 1 d . . .
H32A H 0.1728 0.4046 0.0551 0.035 Uiso 1 1 calc R . .
C33 C 0.1018(4) 0.3120(5) -0.0164(2) 0.0331(9) Uani 1 1 d . . .
H33A H 0.0591 0.3956 -0.0430 0.040 Uiso 1 1 calc R . .
C34 C 0.0965(4) 0.1844(5) -0.0355(2) 0.0372(10) Uani 1 1 d . . .
H34A H 0.0504 0.1802 -0.0758 0.045 Uiso 1 1 calc R . .
C35 C 0.1576(5) 0.0626(5) 0.0034(2) 0.0364(10) Uani 1 1 d . . .
H35A H 0.1523 -0.0245 -0.0097 0.044 Uiso 1 1 calc R . .
C36 C 0.2270(4) 0.0682(5) 0.0618(2) 0.0316(9) Uani 1 1 d . . .
H36A H 0.2695 -0.0156 0.0884 0.038 Uiso 1 1 calc R . .
C41 C 0.1353(4) 0.1444(4) 0.3970(2) 0.0277(8) Uani 1 1 d . . .
C42 C 0.1479(5) 0.0037(4) 0.4058(2) 0.0324(9) Uani 1 1 d . . .
H42A H 0.0997 -0.0344 0.3771 0.039 Uiso 1 1 calc R . .
C43 C 0.2305(5) -0.0818(5) 0.4562(2) 0.0392(10) Uani 1 1 d . . .
H43A H 0.2385 -0.1778 0.4615 0.047 Uiso 1 1 calc R . .
C44 C 0.3004(5) -0.0285(5) 0.4982(2) 0.0410(11) Uani 1 1 d . . .
H44A H 0.3571 -0.0879 0.5322 0.049 Uiso 1 1 calc R . .
C45 C 0.2885(5) 0.1115(5) 0.4911(2) 0.0371(10) Uani 1 1 d . . .
H45A H 0.3359 0.1491 0.5204 0.045 Uiso 1 1 calc R . .
C46 C 0.2066(4) 0.1962(4) 0.4407(2) 0.0321(9) Uani 1 1 d . . .
H46A H 0.1988 0.2922 0.4359 0.039 Uiso 1 1 calc R . .
C51 C -0.1324(4) 0.3828(4) 0.3840(2) 0.0255(8) Uani 1 1 d . . .
C52 C -0.1427(4) 0.4030(4) 0.4573(2) 0.0287(8) Uani 1 1 d . . .
H52A H -0.0613 0.3506 0.4817 0.034 Uiso 1 1 calc R . .
C53 C -0.2698(4) 0.4980(4) 0.4951(2) 0.0310(9) Uani 1 1 d . . .
H53A H -0.2746 0.5114 0.5451 0.037 Uiso 1 1 calc R . .
C54 C -0.3897(5) 0.5737(4) 0.4612(2) 0.0345(9) Uani 1 1 d . . .
H54A H -0.4765 0.6402 0.4873 0.041 Uiso 1 1 calc R . .
C55 C -0.3823(5) 0.5515(5) 0.3882(2) 0.0376(10) Uani 1 1 d . . .
H55A H -0.4652 0.6019 0.3645 0.045 Uiso 1 1 calc R . .
C56 C -0.2554(4) 0.4571(5) 0.3500(2) 0.0344(9) Uani 1 1 d . . .
H56A H -0.2517 0.4424 0.3002 0.041 Uiso 1 1 calc R . .
C61 C -0.0414(4) 0.1454(4) 0.2900(2) 0.0265(8) Uani 1 1 d . . .
C62 C 0.0277(5) 0.0764(5) 0.2253(2) 0.0379(10) Uani 1 1 d . . .
H62A H 0.1087 0.0936 0.2002 0.046 Uiso 1 1 calc R . .
C63 C -0.0218(5) -0.0176(5) 0.1975(3) 0.0477(12) Uani 1 1 d . . .
H63A H 0.0297 -0.0692 0.1546 0.057 Uiso 1 1 calc R . .
C64 C -0.1434(5) -0.0381(5) 0.2302(2) 0.0406(10) Uani 1 1 d . . .
H64A H -0.1794 -0.0991 0.2091 0.049 Uiso 1 1 calc R . .
C65 C -0.2128(5) 0.0311(5) 0.2945(2) 0.0406(11) Uani 1 1 d . . .
H65A H -0.2958 0.0159 0.3186 0.049 Uiso 1 1 calc R . .
C66 C -0.1616(5) 0.1227(5) 0.3239(2) 0.0373(10) Uani 1 1 d . . .
H66A H -0.2102 0.1704 0.3681 0.045 Uiso 1 1 calc R . .

loop_
_atom_site_aniso_label
_atom_site_aniso_U_11
_atom_site_aniso_U_22
_atom_site_aniso_U_33
_atom_site_aniso_U_23
_atom_site_aniso_U_13
_atom_site_aniso_U_12
Ru1 0.02446(18) 0.01934(18) 0.0316(2) -0.00736(12) -0.00758(12) -0.01080(13)
Cl1 0.0302(5) 0.0355(5) 0.0284(5) -0.0029(4) -0.0061(4) -0.0120(4)
P1 0.0224(5) 0.0234(5) 0.0251(5) -0.0034(4) -0.0055(4) -0.0112(4)
P2 0.0270(5) 0.0228(5) 0.0199(5) -0.0076(4) -0.0049(4) -0.0107(4)
O1 0.0377(17) 0.0492(19) 0.0303(16) -0.0083(14) -0.0076(14) -0.0100(14)
C1 0.067(3) 0.050(3) 0.057(3) 0.006(3) -0.020(3) -0.030(3)
C2 0.134(6) 0.023(2) 0.063(4) 0.014(2) -0.068(4) -0.038(3)
C3 0.056(3) 0.038(3) 0.084(4) -0.027(3) -0.020(3) -0.010(2)
C4 0.084(4) 0.070(4) 0.050(3) -0.016(3) -0.005(3) -0.037(3)
C5 0.137(6) 0.085(5) 0.065(4) 0.015(3) -0.050(4) -0.088(5)
C10 0.040(2) 0.040(3) 0.035(2) -0.0150(19) -0.003(2) -0.020(2)
C11 0.0244(19) 0.023(2) 0.039(2) -0.0068(17) -0.0027(16) -0.0114(16)
C12 0.039(2) 0.079(4) 0.039(3) -0.012(2) -0.005(2) -0.033(3)
C13 0.040(3) 0.074(4) 0.064(3) -0.018(3) -0.005(2) -0.037(3)
C14 0.030(2) 0.037(3) 0.096(4) -0.010(3) 0.009(2) -0.020(2)
C15 0.041(3) 0.057(3) 0.057(3) 0.017(3) 0.001(2) -0.020(2)
C16 0.034(2) 0.048(3) 0.039(2) 0.011(2) -0.0073(18) -0.022(2)
C21 0.0211(18) 0.0221(19) 0.030(2) -0.0054(16) -0.0014(15) -0.0083(15)
C22 0.035(2) 0.029(2) 0.027(2) -0.0058(17) 0.0008(16) -0.0142(18)
C23 0.031(2) 0.024(2) 0.039(2) -0.0062(18) 0.0056(17) -0.0076(17)
C24 0.035(2) 0.027(2) 0.043(3) -0.0020(19) 0.0030(18) -0.0101(18)
C25 0.039(2) 0.034(2) 0.034(2) -0.0018(19) -0.0022(18) -0.0108(19)
C26 0.033(2) 0.027(2) 0.029(2) -0.0060(17) -0.0073(16) -0.0090(17)
C31 0.0233(18) 0.028(2) 0.027(2) -0.0050(16) -0.0009(15) -0.0113(16)
C32 0.0223(18) 0.034(2) 0.028(2) -0.0093(17) -0.0040(15) -0.0077(17)
C33 0.028(2) 0.045(3) 0.0206(19) -0.0080(18) -0.0040(15) -0.0076(18)
C34 0.031(2) 0.056(3) 0.028(2) -0.014(2) -0.0068(17) -0.018(2)
C35 0.037(2) 0.047(3) 0.031(2) -0.017(2) -0.0013(18) -0.023(2)
C36 0.035(2) 0.038(2) 0.028(2) -0.0100(18) -0.0010(16) -0.0203(19)
C41 0.030(2) 0.028(2) 0.0233(19) -0.0049(16) -0.0040(15) -0.0076(17)
C42 0.044(2) 0.029(2) 0.026(2) -0.0058(17) -0.0037(17) -0.0156(19)
C43 0.046(3) 0.034(2) 0.038(2) 0.0042(19) -0.007(2) -0.015(2)
C44 0.039(2) 0.046(3) 0.032(2) 0.002(2) -0.0046(18) -0.009(2)
C45 0.035(2) 0.043(3) 0.031(2) -0.0074(19) -0.0103(17) -0.010(2)
C46 0.039(2) 0.030(2) 0.028(2) -0.0083(17) -0.0060(17) -0.0131(18)
C51 0.0303(19) 0.024(2) 0.0220(19) -0.0046(15) -0.0004(15) -0.0113(16)
C52 0.038(2) 0.028(2) 0.025(2) -0.0046(16) -0.0080(16) -0.0165(18)
C53 0.042(2) 0.032(2) 0.021(2) -0.0077(17) 0.0008(17) -0.0176(19)
C54 0.039(2) 0.026(2) 0.034(2) -0.0059(18) 0.0078(18) -0.0119(18)
C55 0.034(2) 0.041(3) 0.032(2) 0.0053(19) -0.0031(17) -0.0090(19)
C56 0.037(2) 0.042(2) 0.022(2) -0.0010(17) -0.0027(16) -0.0119(19)
C61 0.033(2) 0.027(2) 0.025(2) -0.0064(16) -0.0075(16) -0.0161(17)
C62 0.047(2) 0.043(3) 0.033(2) -0.0194(19) 0.0100(19) -0.030(2)
C63 0.060(3) 0.058(3) 0.038(3) -0.026(2) 0.009(2) -0.040(3)
C64 0.051(3) 0.038(2) 0.046(3) -0.005(2) -0.009(2) -0.030(2)
C65 0.048(3) 0.053(3) 0.034(2) -0.011(2) 0.0034(19) -0.036(2)
C66 0.048(2) 0.049(3) 0.025(2) -0.0129(19) 0.0041(18) -0.032(2)

loop_
_geom_bond_atom_site_label_1
_geom_bond_atom_site_label_2
_geom_bond_distance
_geom_bond_site_symmetry_2
_geom_bond_publ_flag
Ru1 C10 1.813(5) . ?
Ru1 C2 2.245(4) . ?
Ru1 C3 2.261(5) . ?
Ru1 C1 2.276(5) . ?
Ru1 P1 2.3985(10) . ?
Ru1 P2 2.3995(10) . ?
Ru1 Cl1 2.4852(10) . ?
P1 C21 1.831(4) . ?
P1 C31 1.833(4) . ?
P1 C11 1.847(4) . ?
P2 C61 1.837(4) . ?
P2 C41 1.842(4) . ?
P2 C51 1.846(4) . ?
O1 C10 1.104(5) . ?
C1 C2 1.401(8) . ?
C2 C3 1.396(9) . ?
C2 C5 1.537(7) . ?
C3 C4 1.505(8) . ?
C11 C16 1.380(6) . ?
C11 C12 1.388(6) . ?
C12 C13 1.378(6) . ?
C13 C14 1.382(8) . ?
C14 C15 1.371(8) . ?
C15 C16 1.397(6) . ?
C21 C26 1.387(5) . ?
C21 C22 1.393(5) . ?
C22 C23 1.389(6) . ?
C23 C24 1.382(6) . ?
C24 C25 1.382(6) . ?
C25 C26 1.392(6) . ?
C31 C36 1.383(5) . ?
C31 C32 1.399(6) . ?
C32 C33 1.378(5) . ?
C33 C34 1.381(6) . ?
C34 C35 1.383(7) . ?
C35 C36 1.394(6) . ?
C41 C42 1.391(6) . ?
C41 C46 1.396(5) . ?
C42 C43 1.392(6) . ?
C43 C44 1.373(6) . ?
C44 C45 1.384(7) . ?
C45 C46 1.385(6) . ?
C51 C52 1.390(5) . ?
C51 C56 1.397(6) . ?
C52 C53 1.379(6) . ?
C53 C54 1.375(6) . ?
C54 C55 1.391(6) . ?
C55 C56 1.379(6) . ?
C61 C66 1.373(5) . ?
C61 C62 1.383(5) . ?
C62 C63 1.380(6) . ?
C63 C64 1.367(6) . ?
C64 C65 1.377(6) . ?
C65 C66 1.385(6) . ?
